data_7236126
loop_
_publ_author_name
'Yang, Xiaojian'
'Feng, Xiaojia'
'Tan, Huaqiao'
'Zang, Hongying'
'Wang, Xinlong'
'Wang, Yonghui'
'Wang, Enbo'
'Li, Yangguang'

_publ_section_title
;
 N-Doped graphene-coated molybdenum carbide nanoparticles as highly
 efficient electrocatalysts for the hydrogen evolution reaction
;
_journal_issue 10
_journal_name_full 'Journal of Materials Chemistry A'
_journal_page_first 3947
_journal_paper_doi 10.1039/C5TA09507G
_journal_volume 4
_journal_year 2016
_chemical_formula_sum 'C108 H88 Mo24 N24 O82 P2 Zn3'
_chemical_formula_weight 5594.63
_space_group_IT_number 230
_space_group_name_Hall '-I 4bd 2c 3'
_space_group_name_H-M_alt 'I a -3 d'
_symmetry_cell_setting cubic
_symmetry_space_group_name_H-M 'I a -3 d'
_atom_sites_solution_hydrogens geom
_atom_sites_solution_primary direct
_atom_sites_solution_secondary difmap
_audit_creation_method SHELXL-97
_audit_update_record
;
2015-10-09 deposited with the CCDC.
2016-02-09 downloaded from the CCDC.
;
_cell_angle_alpha 90.00
_cell_angle_beta 90.00
_cell_angle_gamma 90.00
_cell_formula_units_Z 8
_cell_length_a 31.5350(2)
_cell_length_b 31.5350(2)
_cell_length_c 31.5350(2)
_cell_measurement_temperature 298(2)
_cell_volume 31360.2(3)
_computing_cell_refinement 'SAINT (Bruker, 1999)'
_computing_data_collection 'SMART (Bruker, 1997)'
_computing_data_reduction SAINT
_computing_molecular_graphics 'SHELXTL-PLUS (Sheldrick, 1990)'
_computing_publication_material SHELXL-97
_computing_structure_refinement 'SHELXL-97 (Sheldrick, 1997)'
_computing_structure_solution 'SHELXS-97 (Sheldrick, 1997)'
_diffrn_ambient_temperature 298(2)
_diffrn_measured_fraction_theta_full 0.998
_diffrn_measured_fraction_theta_max 0.998
_diffrn_measurement_device_type 'Bruker APEX CCD area-detector'
_diffrn_measurement_method '\w scans'
_diffrn_radiation_monochromator graphite
_diffrn_radiation_source 'fine-focus sealed tube'
_diffrn_radiation_type MoK\a
_diffrn_radiation_wavelength 0.71073
_diffrn_reflns_av_R_equivalents 0.0580
_diffrn_reflns_av_sigmaI/netI 0.0183
_diffrn_reflns_limit_h_max 37
_diffrn_reflns_limit_h_min -30
_diffrn_reflns_limit_k_max 37
_diffrn_reflns_limit_k_min -35
_diffrn_reflns_limit_l_max 33
_diffrn_reflns_limit_l_min -37
_diffrn_reflns_number 51817
_diffrn_reflns_theta_full 25.00
_diffrn_reflns_theta_max 25.00
_diffrn_reflns_theta_min 2.89
_exptl_absorpt_coefficient_mu 2.419
_exptl_absorpt_correction_T_max 0.7600
_exptl_absorpt_correction_T_min 0.6839
_exptl_absorpt_correction_type multi-scan
_exptl_absorpt_process_details 'SADABS (Sheldrick, 1996)'
_exptl_crystal_colour brown
_exptl_crystal_density_diffrn 2.370
_exptl_crystal_density_method 'not measured'
_exptl_crystal_description block
_exptl_crystal_F_000 21504
_exptl_crystal_size_max 0.17
_exptl_crystal_size_mid 0.15
_exptl_crystal_size_min 0.12
_platon_squeeze_details
;
;
_refine_diff_density_max 0.930
_refine_diff_density_min -0.860
_refine_diff_density_rms 0.116
_refine_ls_extinction_method none
_refine_ls_goodness_of_fit_ref 1.086
_refine_ls_hydrogen_treatment mixed
_refine_ls_matrix_type full
_refine_ls_number_parameters 188
_refine_ls_number_reflns 2312
_refine_ls_number_restraints 141
_refine_ls_restrained_S_all 1.107
_refine_ls_R_factor_all 0.0814
_refine_ls_R_factor_gt 0.0715
_refine_ls_shift/su_max 0.000
_refine_ls_shift/su_mean 0.000
_refine_ls_structure_factor_coef Fsqd
_refine_ls_weighting_details 'calc w=1/[\s^2^(Fo^2^)+(0.0110P)^2^+1206.8154P] where P=(Fo^2^+2Fc^2^)/3'
_refine_ls_weighting_scheme calc
_refine_ls_wR_factor_gt 0.1245
_refine_ls_wR_factor_ref 0.1290
_reflns_number_gt 2005
_reflns_number_total 2312
_reflns_threshold_expression >2sigma(I)
_cod_data_source_file c5ta09507g2.cif
_cod_data_source_block yj1
_cod_depositor_comments
;
The following automatic conversions were performed:

data item '_symmetry_cell_setting' value 'Cubic' was changed to
'cubic' in accordance with the
/home/saulius/struct/COD-crude-data/automatic-downloads/DataCite-retrospective/RSC/depositions/lib/dictionaries/cif_core.dic
dictionary named 'cif_core.dic' version 2.4.2 last updated on
2011-04-26.

Automatic conversion script
Id: cif_fix_values 6909 2019-04-08 15:41:33Z antanas 
;
_cod_original_sg_symbol_H-M Ia-3d
_cod_database_code 7236126

loop_
_symmetry_equiv_pos_as_xyz
'x, y, z'
'-x+1/2, -y, z+1/2'
'-x, y+1/2, -z+1/2'
'x+1/2, -y+1/2, -z'
'z, x, y'
'z+1/2, -x+1/2, -y'
'-z+1/2, -x, y+1/2'
'-z, x+1/2, -y+1/2'
'y, z, x'
'-y, z+1/2, -x+1/2'
'y+1/2, -z+1/2, -x'
'-y+1/2, -z, x+1/2'
'y+3/4, x+1/4, -z+1/4'
'-y+3/4, -x+3/4, -z+3/4'
'y+1/4, -x+1/4, z+3/4'
'-y+1/4, x+3/4, z+1/4'
'x+3/4, z+1/4, -y+1/4'
'-x+1/4, z+3/4, y+1/4'
'-x+3/4, -z+3/4, -y+3/4'
'x+1/4, -z+1/4, y+3/4'
'z+3/4, y+1/4, -x+1/4'
'z+1/4, -y+1/4, x+3/4'
'-z+1/4, y+3/4, x+1/4'
'-z+3/4, -y+3/4, -x+3/4'
'x+1/2, y+1/2, z+1/2'
'-x+1, -y+1/2, z+1'
'-x+1/2, y+1, -z+1'
'x+1, -y+1, -z+1/2'
'z+1/2, x+1/2, y+1/2'
'z+1, -x+1, -y+1/2'
'-z+1, -x+1/2, y+1'
'-z+1/2, x+1, -y+1'
'y+1/2, z+1/2, x+1/2'
'-y+1/2, z+1, -x+1'
'y+1, -z+1, -x+1/2'
'-y+1, -z+1/2, x+1'
'y+5/4, x+3/4, -z+3/4'
'-y+5/4, -x+5/4, -z+5/4'
'y+3/4, -x+3/4, z+5/4'
'-y+3/4, x+5/4, z+3/4'
'x+5/4, z+3/4, -y+3/4'
'-x+3/4, z+5/4, y+3/4'
'-x+5/4, -z+5/4, -y+5/4'
'x+3/4, -z+3/4, y+5/4'
'z+5/4, y+3/4, -x+3/4'
'z+3/4, -y+3/4, x+5/4'
'-z+3/4, y+5/4, x+3/4'
'-z+5/4, -y+5/4, -x+5/4'
'-x, -y, -z'
'x-1/2, y, -z-1/2'
'x, -y-1/2, z-1/2'
'-x-1/2, y-1/2, z'
'-z, -x, -y'
'-z-1/2, x-1/2, y'
'z-1/2, x, -y-1/2'
'z, -x-1/2, y-1/2'
'-y, -z, -x'
'y, -z-1/2, x-1/2'
'-y-1/2, z-1/2, x'
'y-1/2, z, -x-1/2'
'-y-3/4, -x-1/4, z-1/4'
'y-3/4, x-3/4, z-3/4'
'-y-1/4, x-1/4, -z-3/4'
'y-1/4, -x-3/4, -z-1/4'
'-x-3/4, -z-1/4, y-1/4'
'x-1/4, -z-3/4, -y-1/4'
'x-3/4, z-3/4, y-3/4'
'-x-1/4, z-1/4, -y-3/4'
'-z-3/4, -y-1/4, x-1/4'
'-z-1/4, y-1/4, -x-3/4'
'z-1/4, -y-3/4, -x-1/4'
'z-3/4, y-3/4, x-3/4'
'-x+1/2, -y+1/2, -z+1/2'
'x, y+1/2, -z'
'x+1/2, -y, z'
'-x, y, z+1/2'
'-z+1/2, -x+1/2, -y+1/2'
'-z, x, y+1/2'
'z, x+1/2, -y'
'z+1/2, -x, y'
'-y+1/2, -z+1/2, -x+1/2'
'y+1/2, -z, x'
'-y, z, x+1/2'
'y, z+1/2, -x'
'-y-1/4, -x+1/4, z+1/4'
'y-1/4, x-1/4, z-1/4'
'-y+1/4, x+1/4, -z-1/4'
'y+1/4, -x-1/4, -z+1/4'
'-x-1/4, -z+1/4, y+1/4'
'x+1/4, -z-1/4, -y+1/4'
'x-1/4, z-1/4, y-1/4'
'-x+1/4, z+1/4, -y-1/4'
'-z-1/4, -y+1/4, x+1/4'
'-z+1/4, y+1/4, -x-1/4'
'z+1/4, -y-1/4, -x+1/4'
'z-1/4, y-1/4, x-1/4'

loop_
_atom_site_label
_atom_site_type_symbol
_atom_site_fract_x
_atom_site_fract_y
_atom_site_fract_z
_atom_site_U_iso_or_equiv
_atom_site_adp_type
_atom_site_occupancy
_atom_site_symmetry_multiplicity
_atom_site_calc_flag
_atom_site_refinement_flags
_atom_site_disorder_group
Mo1 Mo 0.05096(4) 0.45441(3) 0.41003(3) 0.0627(3) Uani 1 1 d . .
Mo2 Mo -0.04700(3) 0.51027(3) 0.39788(3) 0.0518(3) Uani 1 1 d . .
P1 P 0.0000 0.5000 0.5000 0.0379(13) Uani 1 6 d S .
O1 O -0.0089(4) 0.4791(4) 0.4557(4) 0.046(3) Uani 0.50 1 d PU .
O2 O 0.0267(4) 0.4733(4) 0.5267(4) 0.041(5) Uani 0.50 3 d SPU .
O3 O 0.0057(3) 0.4887(3) 0.3841(3) 0.087(3) Uani 1 1 d U .
O4 O -0.0716(3) 0.5153(3) 0.3519(3) 0.082(3) Uani 1 1 d U .
O5 O 0.0095(3) 0.4145(3) 0.4209(3) 0.089(3) Uani 1 1 d U .
O6 O 0.0863(4) 0.4359(3) 0.4533(3) 0.094(3) Uani 1 1 d U .
O7 O 0.0739(3) 0.4362(3) 0.3664(3) 0.076(2) Uani 1 1 d U .
O8 O -0.0259(3) 0.5641(3) 0.4057(3) 0.068(2) Uani 1 1 d U .
Zn1 Zn 0.0000 0.7500 0.1250 0.0302(4) Uani 1 4 d S .
N1 N -0.02840(17) 0.70545(17) 0.1590(2) 0.0377(18) Uani 1 1 d GDU .
C1 C -0.01565(17) 0.66507(18) 0.1678(2) 0.052(3) Uani 1 1 d GDU .
H1 H 0.0096 0.6526 0.1590 0.052 Uiso 1 1 calc R .
N2 N -0.0464(2) 0.64624(17) 0.1916(2) 0.048(2) Uani 1 1 d GDU .
C2 C -0.0781(2) 0.6750(2) 0.1976(3) 0.068(4) Uani 1 1 d GDU .
H2 H -0.1030 0.6704 0.2128 0.068 Uiso 1 1 calc R .
C3 C -0.0670(2) 0.71157(18) 0.1775(3) 0.059(3) Uani 1 1 d GDU .
H3 H -0.0830 0.7363 0.1765 0.059 Uiso 1 1 calc R .
C4 C -0.0468(5) 0.6001(4) 0.2032(5) 0.048(3) Uani 0.50 1 d PGDU 1
C5 C -0.0846(4) 0.5802(5) 0.2135(6) 0.071(5) Uani 0.50 1 d PGDU 1
H5 H -0.1103 0.5941 0.2092 0.071 Uiso 0.50 1 calc PR 1
C6 C -0.0842(4) 0.5395(5) 0.2302(6) 0.097(11) Uani 0.50 1 d PGDU 1
H6 H -0.1096 0.5261 0.2372 0.097 Uiso 0.50 1 calc PR 1
C7 C -0.0460(5) 0.5188(4) 0.2366(5) 0.057(4) Uani 0.50 1 d PGDU 1
C8 C -0.0081(4) 0.5387(5) 0.2263(5) 0.047(4) Uani 0.50 1 d PGDU 1
H8 H 0.0175 0.5247 0.2306 0.047 Uiso 0.50 1 calc PR 1
C9 C -0.0086(4) 0.5793(5) 0.2096(5) 0.043(4) Uani 0.50 1 d PGDU 1
H9 H 0.0168 0.5927 0.2027 0.043 Uiso 0.50 1 calc PR 1
C4A C -0.0423(5) 0.6077(4) 0.2124(5) 0.048(3) Uani 0.50 1 d PGDU 2
C5A C -0.0662(5) 0.5978(4) 0.2479(5) 0.064(5) Uani 0.50 1 d PGDU 2
H5A H -0.0832 0.6184 0.2605 0.064 Uiso 0.50 1 calc PR 2
C6A C -0.0646(5) 0.5573(5) 0.2648(4) 0.064(5) Uani 0.50 1 d PGDU 2
H6A H -0.0806 0.5506 0.2887 0.064 Uiso 0.50 1 calc PR 2
C7A C -0.0393(6) 0.5266(4) 0.2461(5) 0.057(4) Uani 0.50 1 d PGDU 2
C8A C -0.0154(5) 0.5366(5) 0.2105(5) 0.047(4) Uani 0.50 1 d PGDU 2
H8A H 0.0016 0.5160 0.1980 0.047 Uiso 0.50 1 calc PR 2
C9A C -0.0170(5) 0.5771(5) 0.1937(4) 0.043(4) Uani 0.50 1 d PGDU 2
H9A H -0.0010 0.5838 0.1698 0.043 Uiso 0.50 1 calc PR 2

loop_
_atom_site_aniso_label
_atom_site_aniso_U_11
_atom_site_aniso_U_22
_atom_site_aniso_U_33
_atom_site_aniso_U_23
_atom_site_aniso_U_13
_atom_site_aniso_U_12
Mo1 0.0766(8) 0.0619(7) 0.0496(6) -0.0148(5) 0.0227(5) -0.0004(5)
Mo2 0.0534(6) 0.0539(6) 0.0481(6) -0.0037(4) 0.0027(4) -0.0045(5)
P1 0.0379(13) 0.0379(13) 0.0379(13) -0.0092(17) 0.0092(17) -0.0092(17)
O1 0.054(7) 0.042(6) 0.042(6) -0.004(5) 0.006(6) -0.008(5)
O2 0.041(5) 0.041(5) 0.041(5) 0.000(4) 0.000(4) 0.000(4)
O3 0.067(5) 0.069(5) 0.124(7) 0.016(5) 0.023(5) 0.008(4)
O4 0.082(5) 0.104(6) 0.059(5) -0.003(4) -0.009(4) -0.020(5)
O5 0.073(5) 0.065(5) 0.130(7) 0.027(5) 0.026(5) 0.003(4)
O6 0.142(7) 0.067(5) 0.074(5) 0.001(4) -0.025(5) -0.034(5)
O7 0.084(5) 0.087(5) 0.057(5) -0.016(4) 0.013(4) 0.023(5)
O8 0.071(5) 0.066(5) 0.066(5) -0.023(4) 0.020(4) -0.027(4)
Zn1 0.0256(6) 0.0256(6) 0.0394(11) 0.000 0.000 0.000
N1 0.028(4) 0.034(4) 0.051(5) 0.010(4) 0.007(3) -0.002(3)
C1 0.043(5) 0.045(5) 0.068(7) 0.026(5) 0.016(5) 0.014(4)
N2 0.047(5) 0.040(4) 0.056(5) 0.022(4) 0.015(4) 0.008(4)
C2 0.055(7) 0.051(6) 0.097(9) 0.014(6) 0.046(7) 0.009(5)
C3 0.044(6) 0.048(6) 0.083(8) 0.017(6) 0.024(6) 0.009(5)
C4 0.058(6) 0.041(6) 0.045(7) 0.004(5) 0.007(5) 0.000(5)
C5 0.062(7) 0.068(8) 0.082(10) 0.020(8) 0.007(8) 0.000(7)
C6 0.063(9) 0.088(17) 0.14(3) 0.06(2) 0.008(18) -0.007(11)
C7 0.073(7) 0.046(6) 0.052(8) 0.014(6) -0.003(6) -0.010(5)
C8 0.060(6) 0.036(5) 0.046(9) 0.002(6) -0.009(6) -0.003(5)
C9 0.053(6) 0.036(5) 0.040(9) 0.001(6) -0.006(6) -0.006(5)
C4A 0.058(6) 0.041(6) 0.045(7) 0.004(5) 0.007(5) 0.000(5)
C5A 0.077(9) 0.049(7) 0.064(9) 0.007(7) 0.018(7) -0.005(7)
C6A 0.085(10) 0.055(8) 0.052(8) 0.009(6) 0.012(7) -0.008(7)
C7A 0.073(7) 0.046(6) 0.052(8) 0.014(6) -0.003(6) -0.010(5)
C8A 0.060(6) 0.036(5) 0.046(9) 0.002(6) -0.009(6) -0.003(5)
C9A 0.053(6) 0.036(5) 0.040(9) 0.001(6) -0.006(6) -0.006(5)

loop_
_atom_type_symbol
_atom_type_description
_atom_type_scat_dispersion_real
_atom_type_scat_dispersion_imag
_atom_type_scat_source
C C 0.0033 0.0016 'International Tables Vol C Tables 4.2.6.8 and 6.1.1.4'
H H 0.0000 0.0000 'International Tables Vol C Tables 4.2.6.8 and 6.1.1.4'
N N 0.0061 0.0033 'International Tables Vol C Tables 4.2.6.8 and 6.1.1.4'
O O 0.0106 0.0060 'International Tables Vol C Tables 4.2.6.8 and 6.1.1.4'
Mo Mo -1.6832 0.6857 'International Tables Vol C Tables 4.2.6.8 and 6.1.1.4'
P P 0.1023 0.0942 'International Tables Vol C Tables 4.2.6.8 and 6.1.1.4'
Zn Zn 0.2839 1.4301 'International Tables Vol C Tables 4.2.6.8 and 6.1.1.4'

loop_
_geom_angle_atom_site_label_1
_geom_angle_atom_site_label_2
_geom_angle_atom_site_label_3
_geom_angle
_geom_angle_site_symmetry_1
_geom_angle_site_symmetry_3
O7 Mo1 O5 103.2(5) . .
O7 Mo1 O6 103.8(5) . .
O5 Mo1 O6 94.3(4) . .
O7 Mo1 O5 99.8(4) . 54_665
O5 Mo1 O5 155.9(6) . 54_665
O6 Mo1 O5 87.4(4) . 54_665
O7 Mo1 O3 99.3(4) . .
O5 Mo1 O3 86.4(4) . .
O6 Mo1 O3 156.0(4) . .
O5 Mo1 O3 82.6(4) 54_665 .
O7 Mo1 O1 158.3(4) . 54_665
O5 Mo1 O1 95.5(4) . 54_665
O6 Mo1 O1 63.4(4) . 54_665
O5 Mo1 O1 63.8(4) 54_665 54_665
O3 Mo1 O1 92.7(4) . 54_665
O7 Mo1 O1 156.4(4) . .
O5 Mo1 O1 64.5(4) . .
O6 Mo1 O1 97.4(5) . .
O5 Mo1 O1 91.4(4) 54_665 .
O3 Mo1 O1 61.3(4) . .
O1 Mo1 O1 44.2(5) 54_665 .
O4 Mo2 O8 101.4(4) . .
O4 Mo2 O3 104.6(5) . .
O8 Mo2 O3 92.6(4) . .
O4 Mo2 O6 100.6(5) . 60_556
O8 Mo2 O6 157.0(4) . 60_556
O3 Mo2 O6 88.2(4) . 60_556
O4 Mo2 O8 98.8(4) . 6_456
O8 Mo2 O8 87.9(4) . 6_456
O3 Mo2 O8 156.0(4) . 6_456
O6 Mo2 O8 82.2(4) 60_556 6_456
O4 Mo2 O1 160.6(5) . .
O8 Mo2 O1 95.5(4) . .
O3 Mo2 O1 64.9(4) . .
O6 Mo2 O1 64.1(4) 60_556 .
O8 Mo2 O1 91.2(4) 6_456 .
O4 Mo2 O2 158.2(5) . 49_566
O8 Mo2 O2 65.9(4) . 49_566
O3 Mo2 O2 94.0(5) . 49_566
O6 Mo2 O2 91.1(4) 60_556 49_566
O8 Mo2 O2 64.4(4) 6_456 49_566
O1 Mo2 O2 40.4(5) . 49_566
O2 P1 O2 180.0(8) . 49_566
O2 P1 O1 68.0(5) . 60_556
O2 P1 O1 112.0(5) 49_566 60_556
O2 P1 O1 112.0(5) . 6_456
O2 P1 O1 68.0(5) 49_566 6_456
O1 P1 O1 73.1(5) 60_556 6_456
O2 P1 O1 112.0(5) . .
O2 P1 O1 68.0(5) 49_566 .
O1 P1 O1 73.1(5) 60_556 .
O1 P1 O1 106.9(5) 6_456 .
O2 P1 O1 68.0(5) . 49_566
O2 P1 O1 112.0(5) 49_566 49_566
O1 P1 O1 106.9(5) 60_556 49_566
O1 P1 O1 73.1(5) 6_456 49_566
O1 P1 O1 180.000(3) . 49_566
O2 P1 O1 68.0(5) . 54_665
O2 P1 O1 112.0(5) 49_566 54_665
O1 P1 O1 106.9(5) 60_556 54_665
O1 P1 O1 180.0(8) 6_456 54_665
O1 P1 O1 73.1(5) . 54_665
O1 P1 O1 106.9(5) 49_566 54_665
O2 P1 O1 112.0(5) . 12_565
O2 P1 O1 68.0(5) 49_566 12_565
O1 P1 O1 180.0(11) 60_556 12_565
O1 P1 O1 106.9(5) 6_456 12_565
O1 P1 O1 106.9(5) . 12_565
O1 P1 O1 73.1(5) 49_566 12_565
O1 P1 O1 73.1(5) 54_665 12_565
P1 O1 O2 52.8(8) . 49_566
P1 O1 Mo2 126.5(7) . .
O2 O1 Mo2 73.7(8) 49_566 .
P1 O1 Mo1 121.9(7) . 60_556
O2 O1 Mo1 130.6(7) 49_566 60_556
Mo2 O1 Mo1 93.6(4) . 60_556
P1 O1 Mo1 120.6(7) . .
O2 O1 Mo1 135.6(7) 49_566 .
Mo2 O1 Mo1 94.0(4) . .
Mo1 O1 Mo1 91.8(4) 60_556 .
P1 O2 O1 59.1(8) . 60_556
P1 O2 O1 59.1(8) . 49_566
O1 O2 O1 96.0(10) 60_556 49_566
P1 O2 O1 59.1(8) . 54_665
O1 O2 O1 96.0(10) 60_556 54_665
O1 O2 O1 96.0(10) 49_566 54_665
P1 O2 Mo2 125.0(4) . 60_556
O1 O2 Mo2 66.0(5) 60_556 60_556
O1 O2 Mo2 133.2(4) 49_566 60_556
O1 O2 Mo2 127.3(5) 54_665 60_556
P1 O2 Mo2 125.0(4) . 49_566
O1 O2 Mo2 127.3(5) 60_556 49_566
O1 O2 Mo2 66.0(5) 49_566 49_566
O1 O2 Mo2 133.2(4) 54_665 49_566
Mo2 O2 Mo2 90.4(6) 60_556 49_566
P1 O2 Mo2 125.0(4) . 54_665
O1 O2 Mo2 133.2(4) 60_556 54_665
O1 O2 Mo2 127.3(5) 49_566 54_665
O1 O2 Mo2 66.0(5) 54_665 54_665
Mo2 O2 Mo2 90.4(6) 60_556 54_665
Mo2 O2 Mo2 90.4(6) 49_566 54_665
Mo2 O3 Mo1 139.2(5) . .
Mo1 O5 Mo1 139.7(5) . 60_556
Mo1 O6 Mo2 138.3(6) . 54_665
Mo2 O8 Mo2 138.6(5) . 12_565
N1 Zn1 N1 114.5(4) 88_465 63_666
N1 Zn1 N1 107.03(19) 88_465 .
N1 Zn1 N1 107.03(19) 63_666 .
N1 Zn1 N1 107.03(19) 88_465 26_464
N1 Zn1 N1 107.03(19) 63_666 26_464
N1 Zn1 N1 114.5(4) . 26_464
C3 N1 C1 108.0 . .
C3 N1 Zn1 122.3(3) . .
C1 N1 Zn1 129.7(3) . .
N2 C1 N1 108.0 . .
N2 C1 H1 126.0 . .
N1 C1 H1 126.0 . .
C2 N2 C1 108.0 . .
C2 N2 C4A 125.8(8) . .
C1 N2 C4A 125.2(8) . .
C2 N2 C4 127.2(7) . .
C1 N2 C4 124.2(7) . .
C4A N2 C4 15.4(10) . .
N2 C2 C3 108.0 . .
N2 C2 H2 126.0 . .
C3 C2 H2 126.0 . .
N1 C3 C2 108.0 . .
N1 C3 H3 126.0 . .
C2 C3 H3 126.0 . .
C9 C4 C5 120.0 . .
C9 C4 N2 119.1(10) . .
C5 C4 N2 120.2(10) . .
C6 C5 C4 120.0 . .
C6 C5 H5 120.0 . .
C4 C5 H5 120.0 . .
C7 C6 C5 120.0 . .
C7 C6 H6 120.0 . .
C5 C6 H6 120.0 . .
C6 C7 C8 120.0 . .
C6 C7 C7 118.0(4) . 28_455
C8 C7 C7 120.3(2) . 28_455
C9 C8 C7 120.0 . .
C9 C8 H8 120.0 . .
C7 C8 H8 120.0 . .
C4 C9 C8 120.0 . .
C4 C9 H9 120.0 . .
C8 C9 H9 120.0 . .
C9A C4A C5A 120.0 . .
C9A C4A N2 117.6(10) . .
C5A C4A N2 122.0(10) . .
C6A C5A C4A 120.0 . .
C6A C5A H5A 120.0 . .
C4A C5A H5A 120.0 . .
C5A C6A C7A 120.0 . .
C5A C6A H6A 120.0 . .
C7A C6A H6A 120.0 . .
C8A C7A C6A 120.0 . .
C8A C7A C7A 109.9(16) . 28_455
C6A C7A C7A 128.9(13) . 28_455
C7A C8A C9A 120.0 . .
C7A C8A H8A 120.0 . .
C9A C8A H8A 120.0 . .
C4A C9A C8A 120.0 . .
C4A C9A H9A 120.0 . .
C8A C9A H9A 120.0 . .

loop_
_geom_bond_atom_site_label_1
_geom_bond_atom_site_label_2
_geom_bond_distance
_geom_bond_site_symmetry_2
Mo1 O7 1.656(7) .
Mo1 O5 1.847(9) .
Mo1 O6 1.856(10) .
Mo1 O5 1.955(9) 54_665
Mo1 O3 1.969(9) .
Mo1 O1 2.475(12) 54_665
Mo1 O1 2.497(13) .
Mo2 O4 1.653(8) .
Mo2 O8 1.841(7) .
Mo2 O3 1.846(8) .
Mo2 O6 1.942(9) 60_556
Mo2 O8 1.976(7) 6_456
Mo2 O1 2.395(13) .
Mo2 O2 2.517(12) 49_566
P1 O2 1.46(2) .
P1 O2 1.46(2) 49_566
P1 O1 1.571(12) 60_556
P1 O1 1.571(12) 6_456
P1 O1 1.571(12) .
P1 O1 1.571(12) 49_566
P1 O1 1.571(12) 54_665
P1 O1 1.571(12) 12_565
O1 O2 1.698(16) 49_566
O1 Mo1 2.475(12) 60_556
O2 O1 1.698(16) 60_556
O2 O1 1.698(16) 49_566
O2 O1 1.698(16) 54_665
O2 Mo2 2.517(12) 60_556
O2 Mo2 2.517(12) 49_566
O2 Mo2 2.517(12) 54_665
O5 Mo1 1.955(9) 60_556
O6 Mo2 1.942(9) 54_665
O8 Mo2 1.976(7) 12_565
Zn1 N1 1.981(5) 88_465
Zn1 N1 1.981(5) 63_666
Zn1 N1 1.981(5) .
Zn1 N1 1.981(5) 26_464
N1 C3 1.363(3) .
N1 C1 1.364(3) .
C1 N2 1.364(3) .
C1 H1 0.9300 .
N2 C2 1.363(3) .
N2 C4A 1.385(12) .
N2 C4 1.501(13) .
C2 C3 1.364(3) .
C2 H2 0.9300 .
C3 H3 0.9300 .
C4 C9 1.387(4) .
C4 C5 1.387(4) .
C5 C6 1.387(4) .
C5 H5 0.9300 .
C6 C7 1.386(4) .
C6 H6 0.9300 .
C7 C8 1.387(4) .
C7 C7 1.45(2) 28_455
C8 C9 1.387(4) .
C8 H8 0.9300 .
C9 H9 0.9300 .
C4A C9A 1.386(4) .
C4A C5A 1.386(4) .
C5A C6A 1.386(4) .
C5A H5A 0.9300 .
C6A C7A 1.386(4) .
C6A H6A 0.9300 .
C7A C8A 1.385(4) .
C7A C7A 1.70(3) 28_455
C8A C9A 1.386(4) .
C8A H8A 0.9300 .
C9A H9A 0.9300 .

loop_
_platon_squeeze_void_nr
_platon_squeeze_void_average_x
_platon_squeeze_void_average_y
_platon_squeeze_void_average_z
_platon_squeeze_void_volume
_platon_squeeze_void_count_electrons
1 0.125 0.125 0.125 70.8 7.1
2 0.625 0.125 0.375 71.0 9.1
3 0.875 0.125 0.625 70.9 9.1
4 0.375 0.125 0.875 71.0 9.1
5 0.875 0.375 0.125 70.9 9.0
6 0.375 0.375 0.375 70.9 7.0
7 0.125 0.375 0.625 70.9 8.9
8 0.625 0.375 0.875 71.0 9.1
9 0.375 0.625 0.125 70.9 9.1
10 0.875 0.625 0.375 71.0 9.1
11 0.625 0.625 0.625 70.8 7.1
12 0.125 0.625 0.875 71.0 9.1
13 0.625 0.875 0.125 70.9 8.9
14 0.125 0.875 0.375 71.0 9.1
15 0.375 0.875 0.625 70.9 9.0
16 0.875 0.875 0.875 70.9 7.0
